data_7029266
loop_
_publ_author_name
'Krupski, Sergei'
'P\"ottgen, Rainer'
'Schellenberg, Inga'
'Hahn, F. Ekkehardt'

_publ_section_title
;
 Benzannulated N-heterocyclic germylenes and stannylenes with sterically
 demanding N,N'-substituents.
;
_journal_issue 1
_journal_name_full 'Dalton transactions (Cambridge, England : 2003)'
_journal_page_first 173
_journal_page_last 181
_journal_paper_doi 10.1039/c3dt51961a
_journal_volume 43
_journal_year 2014
_chemical_formula_moiety 'C38 H59 Li N2 O2 Sn'
_chemical_formula_sum 'C38 H59 Li N2 O2 Sn'
_chemical_formula_weight 701.50
_chemical_name_systematic
;
 ?
;
_space_group_IT_number 2
_symmetry_cell_setting triclinic
_symmetry_space_group_name_Hall '-P 1'
_symmetry_space_group_name_H-M 'P -1'
_atom_sites_solution_hydrogens geom
_atom_sites_solution_primary direct
_atom_sites_solution_secondary difmap
_audit_creation_method SHELXL-97
_cell_angle_alpha 97.0290(10)
_cell_angle_beta 95.4150(10)
_cell_angle_gamma 94.3510(10)
_cell_formula_units_Z 2
_cell_length_a 10.7805(4)
_cell_length_b 11.2513(4)
_cell_length_c 14.5939(6)
_cell_measurement_reflns_used 900
_cell_measurement_temperature 153(2)
_cell_measurement_theta_max 22.5
_cell_measurement_theta_min 1
_cell_volume 1742.16(11)
_computing_cell_refinement 'APEX2(Bruker AXS, 2007)'
_computing_data_collection 'APEX2(Bruker AXS, 2007)'
_computing_data_reduction 'SAINT,SADABS (Bruker AXS, 2007 )'
_computing_molecular_graphics
;
ORTEP3,L.J. Farrugia, J. Appl. Cryst. (1997) 30, 565
;
_computing_structure_refinement
;
SHELXL-97, G. M. Sheldrick, Acta Cryst. (2008) A64, 112-122
;
_computing_structure_solution
;
SHELXS-97 , G. M. Sheldrick, Acta Cryst. (2008) A64, 112-122
;
_diffrn_ambient_temperature 153(2)
_diffrn_detector_area_resol_mean 80
_diffrn_measured_fraction_theta_full 0.991
_diffrn_measured_fraction_theta_max 0.991
_diffrn_measurement_device_type 'CCD area detector'
_diffrn_measurement_method 'Omega and Phi scans'
_diffrn_radiation_monochromator graphite
_diffrn_radiation_source 'rotating anode'
_diffrn_radiation_type MoK\a
_diffrn_radiation_wavelength 0.71073
_diffrn_reflns_av_R_equivalents 0.0160
_diffrn_reflns_av_sigmaI/netI 0.0252
_diffrn_reflns_limit_h_max 15
_diffrn_reflns_limit_h_min -15
_diffrn_reflns_limit_k_max 15
_diffrn_reflns_limit_k_min -15
_diffrn_reflns_limit_l_max 20
_diffrn_reflns_limit_l_min -20
_diffrn_reflns_number 20483
_diffrn_reflns_theta_full 30.00
_diffrn_reflns_theta_max 30.00
_diffrn_reflns_theta_min 1.41
_exptl_absorpt_coefficient_mu 0.768
_exptl_absorpt_correction_T_max 0.9773
_exptl_absorpt_correction_T_min 0.8805
_exptl_absorpt_correction_type multi-scan
_exptl_absorpt_process_details
; 
 Corrections were done with the SADABS program, utilizing the none merged
 raw data obtained from the integration process. Integration and final cell
 refinement were done with SAINT.
 
 SADABS reports ratio of Tmin/Tmax = 0.826233   
 
;
_exptl_crystal_colour 'intens orange'
_exptl_crystal_density_diffrn 1.337
_exptl_crystal_density_method 'not measured'
_exptl_crystal_description 'transparent plate'
_exptl_crystal_F_000 740
_exptl_crystal_size_max 0.17
_exptl_crystal_size_mid 0.06
_exptl_crystal_size_min 0.03
_refine_diff_density_max 4.596
_refine_diff_density_min -0.285
_refine_diff_density_rms 0.115
_refine_ls_extinction_method none
_refine_ls_goodness_of_fit_ref 1.088
_refine_ls_hydrogen_treatment noref
_refine_ls_matrix_type full
_refine_ls_number_parameters 431
_refine_ls_number_reflns 10073
_refine_ls_number_restraints 18
_refine_ls_restrained_S_all 1.088
_refine_ls_R_factor_all 0.0441
_refine_ls_R_factor_gt 0.0391
_refine_ls_shift/su_max 0.002
_refine_ls_shift/su_mean 0.000
_refine_ls_structure_factor_coef Fsqd
_refine_ls_weighting_details 'calc w=1/[\s^2^(Fo^2^)+(0.0651P)^2^+1.5245P] where P=(Fo^2^+2Fc^2^)/3'
_refine_ls_weighting_scheme calc
_refine_ls_wR_factor_gt 0.1068
_refine_ls_wR_factor_ref 0.1104
_reflns_number_gt 9091
_reflns_number_total 10073
_reflns_threshold_expression >2sigma(I)
_cod_data_source_file c3dt51961a.txt
_cod_data_source_block shelxl
_cod_original_sg_symbol_H-M P-1
_cod_database_code 7029266

loop_
_symmetry_equiv_pos_as_xyz
'x, y, z'
'-x, -y, -z'

loop_
_atom_site_label
_atom_site_type_symbol
_atom_site_fract_x
_atom_site_fract_y
_atom_site_fract_z
_atom_site_U_iso_or_equiv
_atom_site_adp_type
_atom_site_occupancy
_atom_site_symmetry_multiplicity
_atom_site_calc_flag
_atom_site_refinement_flags
_atom_site_disorder_assembly
_atom_site_disorder_group
Sn1 Sn 0.722202(14) 0.575558(13) 0.723880(10) 0.02040(6) Uani 1 1 d . C .
Li1 Li 0.6314(4) 0.8232(4) 0.7798(3) 0.0258(8) Uani 1 1 d . . .
O1 O 0.44824(16) 0.79248(17) 0.77479(14) 0.0289(4) Uani 1 1 d . . .
O2 O 0.64099(19) 0.99894(17) 0.82048(14) 0.0319(4) Uani 1 1 d . B .
N1 N 0.73289(17) 0.75033(17) 0.66967(12) 0.0186(3) Uani 1 1 d . . .
N2 N 0.76936(17) 0.71960(17) 0.84227(12) 0.0184(3) Uani 1 1 d . . .
C1 C 0.8407(2) 0.8165(2) 0.71726(15) 0.0188(4) Uani 1 1 d . . .
C2 C 0.8587(2) 0.8023(2) 0.81508(15) 0.0188(4) Uani 1 1 d . . .
C3 C 0.9566(2) 0.8728(2) 0.87016(16) 0.0236(4) Uani 1 1 d . . .
H3 H 0.9663 0.8689 0.9351 0.028 Uiso 1 1 calc R . .
C4 C 1.0408(2) 0.9491(2) 0.83267(18) 0.0270(5) Uani 1 1 d . . .
H4 H 1.1079 0.9944 0.8717 0.032 Uiso 1 1 calc R . .
C5 C 1.0268(2) 0.9588(2) 0.73920(18) 0.0283(5) Uani 1 1 d . . .
H5 H 1.0845 1.0102 0.7137 0.034 Uiso 1 1 calc R . .
C6 C 0.9274(2) 0.8929(2) 0.68198(17) 0.0240(4) Uani 1 1 d . . .
H6 H 0.9185 0.9001 0.6176 0.029 Uiso 1 1 calc R . .
C7 C 0.6930(2) 0.7574(2) 0.57125(14) 0.0188(4) Uani 1 1 d . . .
C8 C 0.5670(2) 0.6796(2) 0.54676(16) 0.0239(4) Uani 1 1 d . . .
H8A H 0.5794 0.5957 0.5568 0.029 Uiso 1 1 calc R . .
H8B H 0.5063 0.7097 0.5889 0.029 Uiso 1 1 calc R . .
C9 C 0.5130(3) 0.6815(3) 0.44609(17) 0.0295(5) Uani 1 1 d . . .
H9 H 0.4317 0.6304 0.4334 0.035 Uiso 1 1 calc R . .
C10 C 0.4922(3) 0.8093(3) 0.42941(19) 0.0349(6) Uani 1 1 d . . .
H10A H 0.4298 0.8412 0.4694 0.042 Uiso 1 1 calc R . .
H10B H 0.4596 0.8104 0.3638 0.042 Uiso 1 1 calc R . .
C11 C 0.6160(3) 0.8880(3) 0.45161(18) 0.0323(5) Uani 1 1 d . . .
H11 H 0.6021 0.9725 0.4414 0.039 Uiso 1 1 calc R . .
C12 C 0.6663(2) 0.8856(2) 0.55336(16) 0.0246(4) Uani 1 1 d . . .
H12A H 0.6043 0.9155 0.5944 0.029 Uiso 1 1 calc R . .
H12B H 0.7443 0.9397 0.5685 0.029 Uiso 1 1 calc R . .
C13 C 0.7831(2) 0.7054(2) 0.50382(16) 0.0258(5) Uani 1 1 d . . .
H13A H 0.8657 0.7523 0.5169 0.031 Uiso 1 1 calc R . .
H13B H 0.7948 0.6211 0.5133 0.031 Uiso 1 1 calc R . .
C14 C 0.7311(3) 0.7096(3) 0.40237(17) 0.0315(5) Uani 1 1 d . . .
H14 H 0.7918 0.6780 0.3598 0.038 Uiso 1 1 calc R . .
C15 C 0.6058(3) 0.6316(3) 0.38128(18) 0.0343(6) Uani 1 1 d . . .
H15A H 0.5723 0.6324 0.3158 0.041 Uiso 1 1 calc R . .
H15B H 0.6184 0.5475 0.3906 0.041 Uiso 1 1 calc R . .
C16 C 0.7114(3) 0.8402(3) 0.38859(18) 0.0370(6) Uani 1 1 d . . .
H16A H 0.7918 0.8906 0.4035 0.044 Uiso 1 1 calc R . .
H16B H 0.6810 0.8442 0.3229 0.044 Uiso 1 1 calc R . .
C17 C 0.7756(2) 0.6911(2) 0.93874(15) 0.0191(4) Uani 1 1 d . . .
C18 C 0.7425(2) 0.7984(2) 1.00546(16) 0.0242(4) Uani 1 1 d . . .
H18A H 0.8044 0.8680 1.0051 0.029 Uiso 1 1 calc R . .
H18B H 0.6590 0.8216 0.9839 0.029 Uiso 1 1 calc R . .
C19 C 0.7420(3) 0.7663(3) 1.10482(17) 0.0300(5) Uani 1 1 d . . .
H19 H 0.7238 0.8383 1.1472 0.036 Uiso 1 1 calc R . .
C20 C 0.8696(3) 0.7271(3) 1.13756(17) 0.0308(5) Uani 1 1 d . . .
H20A H 0.9352 0.7934 1.1367 0.037 Uiso 1 1 calc R . .
H20B H 0.8699 0.7084 1.2021 0.037 Uiso 1 1 calc R . .
C21 C 0.8978(2) 0.6164(2) 1.07434(18) 0.0281(5) Uani 1 1 d . . .
H21 H 0.9809 0.5908 1.0969 0.034 Uiso 1 1 calc R . .
C22 C 0.9012(2) 0.6461(2) 0.97423(16) 0.0236(4) Uani 1 1 d . . .
H22A H 0.9173 0.5734 0.9332 0.028 Uiso 1 1 calc R . .
H22B H 0.9701 0.7089 0.9724 0.028 Uiso 1 1 calc R . .
C23 C 0.6743(2) 0.5875(2) 0.94213(17) 0.0267(5) Uani 1 1 d . . .
H23A H 0.5915 0.6119 0.9199 0.032 Uiso 1 1 calc R . .
H23B H 0.6915 0.5162 0.9000 0.032 Uiso 1 1 calc R . .
C24 C 0.6705(3) 0.5539(3) 1.04104(18) 0.0322(5) Uani 1 1 d . . .
H24 H 0.6039 0.4868 1.0405 0.039 Uiso 1 1 calc R . .
C25 C 0.6409(3) 0.6640(3) 1.10604(19) 0.0369(6) Uani 1 1 d . . .
H25A H 0.5580 0.6891 1.0850 0.044 Uiso 1 1 calc R . .
H25B H 0.6387 0.6435 1.1700 0.044 Uiso 1 1 calc R . .
C26 C 0.7968(3) 0.5142(3) 1.0757(2) 0.0347(6) Uani 1 1 d . . .
H26A H 0.8154 0.4418 1.0354 0.042 Uiso 1 1 calc R . .
H26B H 0.7947 0.4938 1.1397 0.042 Uiso 1 1 calc R . .
C27 C 0.3645(3) 0.8655(3) 0.7286(3) 0.0424(7) Uani 1 1 d . . .
H27A H 0.4099 0.9162 0.6895 0.051 Uiso 1 1 calc R . .
H27B H 0.3244 0.9182 0.7743 0.051 Uiso 1 1 calc R . .
C28 C 0.2686(3) 0.7773(4) 0.6697(2) 0.0492(9) Uani 1 1 d . . .
H28A H 0.3001 0.7451 0.6110 0.059 Uiso 1 1 calc R . .
H28B H 0.1897 0.8142 0.6555 0.059 Uiso 1 1 calc R . .
C29 C 0.2509(3) 0.6812(4) 0.7317(3) 0.0553(9) Uani 1 1 d . . .
H29A H 0.2240 0.6021 0.6947 0.066 Uiso 1 1 calc R . .
H29B H 0.1880 0.7011 0.7751 0.066 Uiso 1 1 calc R . .
C30 C 0.3796(3) 0.6805(3) 0.7839(2) 0.0356(6) Uani 1 1 d . . .
H30A H 0.3723 0.6733 0.8502 0.043 Uiso 1 1 calc R . .
H30B H 0.4227 0.6119 0.7571 0.043 Uiso 1 1 calc R . .
C31 C 0.7358(3) 1.0900(3) 0.8049(2) 0.0372(6) Uani 1 1 d . . .
H31A H 0.7023 1.1440 0.7617 0.045 Uiso 0.50 1 calc PR A 3
H31B H 0.8091 1.0540 0.7807 0.045 Uiso 0.50 1 calc PR A 3
H31C H 0.7231 1.1076 0.7400 0.045 Uiso 0.50 1 d PR A 4
H31D H 0.8197 1.0608 0.8152 0.045 Uiso 0.50 1 d PR A 4
C32 C 0.7691(10) 1.1580(10) 0.9071(7) 0.067(3) Uani 0.50 1 d P B 3
H32A H 0.8421 1.1254 0.9385 0.081 Uiso 0.50 1 calc PR B 3
H32B H 0.7893 1.2450 0.9056 0.081 Uiso 0.50 1 calc PR B 3
C32A C 0.7275(8) 1.1994(7) 0.8698(7) 0.052(2) Uani 0.50 1 d P B 4
H32C H 0.6733 1.2556 0.8420 0.063 Uiso 0.50 1 calc PR B 4
H32D H 0.8110 1.2414 0.8915 0.063 Uiso 0.50 1 calc PR B 4
C33 C 0.6635(4) 1.1391(4) 0.9542(3) 0.0639(12) Uani 1 1 d . . .
H33A H 0.6256 1.2158 0.9687 0.077 Uiso 0.50 1 calc PR B 3
H33B H 0.6872 1.1075 1.0132 0.077 Uiso 0.50 1 calc PR B 3
H33C H 0.7244 1.1001 0.9931 0.077 Uiso 0.50 1 d PR B 4
H33D H 0.6214 1.1980 0.9938 0.077 Uiso 0.50 1 d PR B 4
C34 C 0.5722(3) 1.0504(3) 0.8926(2) 0.0436(7) Uani 1 1 d . B .
H34A H 0.5389 0.9874 0.9278 0.052 Uiso 1 1 calc R . .
H34B H 0.5015 1.0909 0.8662 0.052 Uiso 1 1 calc R . .
C35 C 0.9197(2) 0.5382(3) 0.7074(2) 0.0351(6) Uani 1 1 d D . .
C36 C 0.9267(5) 0.4331(4) 0.6310(4) 0.0369(12) Uani 0.50 1 d PD C 1
C37 C 0.8739(5) 0.3144(5) 0.6599(4) 0.0344(11) Uani 0.50 1 d PD C 1
C38 C 0.8955(12) 0.2037(6) 0.5929(8) 0.041(2) Uani 0.50 1 d PD C 1
C36B C 0.9351(8) 0.4038(5) 0.6879(5) 0.0306(17) Uiso 0.30 1 d PD C 2
C37B C 0.8826(8) 0.3455(9) 0.5905(5) 0.0301(17) Uiso 0.30 1 d PD C 2
C38B C 0.879(2) 0.2081(10) 0.5732(13) 0.041(5) Uiso 0.30 1 d PD C 2
C36C C 0.9714(12) 0.4903(12) 0.6179(6) 0.037(3) Uiso 0.20 1 d PD C 3
C37C C 0.8853(12) 0.3870(10) 0.5623(9) 0.029(2) Uiso 0.20 1 d PD C 3
C38C C 0.8756(18) 0.2717(16) 0.6081(15) 0.048(4) Uiso 0.20 1 d PD C 3

loop_
_atom_site_aniso_label
_atom_site_aniso_U_11
_atom_site_aniso_U_22
_atom_site_aniso_U_33
_atom_site_aniso_U_23
_atom_site_aniso_U_13
_atom_site_aniso_U_12
Sn1 0.01972(8) 0.02165(8) 0.01894(8) 0.00114(5) 0.00083(5) -0.00010(5)
Li1 0.0243(19) 0.028(2) 0.025(2) 0.0026(16) 0.0041(15) 0.0041(16)
O1 0.0204(8) 0.0326(9) 0.0353(10) 0.0103(8) 0.0027(7) 0.0036(7)
O2 0.0325(9) 0.0280(9) 0.0358(10) -0.0006(8) 0.0128(8) 0.0030(7)
N1 0.0183(8) 0.0239(9) 0.0132(8) 0.0026(6) 0.0016(6) -0.0008(7)
N2 0.0198(8) 0.0209(8) 0.0138(8) 0.0016(6) 0.0019(6) -0.0011(7)
C1 0.0184(9) 0.0219(10) 0.0159(9) 0.0022(7) 0.0024(7) 0.0011(8)
C2 0.0185(9) 0.0218(10) 0.0162(9) 0.0021(7) 0.0032(7) 0.0016(8)
C3 0.0238(10) 0.0253(11) 0.0203(10) 0.0025(8) -0.0011(8) -0.0015(9)
C4 0.0222(10) 0.0282(12) 0.0281(12) 0.0015(9) -0.0012(9) -0.0048(9)
C5 0.0237(11) 0.0301(12) 0.0307(12) 0.0049(10) 0.0056(9) -0.0063(9)
C6 0.0236(10) 0.0281(11) 0.0211(10) 0.0052(8) 0.0056(8) -0.0009(9)
C7 0.0206(9) 0.0236(10) 0.0126(8) 0.0019(7) 0.0028(7) 0.0028(8)
C8 0.0231(10) 0.0307(12) 0.0162(9) 0.0005(8) -0.0002(8) -0.0016(9)
C9 0.0302(12) 0.0386(14) 0.0175(10) 0.0006(9) -0.0028(9) 0.0003(10)
C10 0.0359(14) 0.0437(15) 0.0247(12) 0.0065(11) -0.0061(10) 0.0090(12)
C11 0.0423(14) 0.0330(13) 0.0232(11) 0.0095(10) -0.0001(10) 0.0084(11)
C12 0.0293(11) 0.0251(11) 0.0198(10) 0.0035(8) 0.0022(8) 0.0057(9)
C13 0.0281(11) 0.0324(12) 0.0184(10) 0.0019(9) 0.0080(8) 0.0072(9)
C14 0.0373(13) 0.0413(14) 0.0170(10) 0.0012(10) 0.0099(9) 0.0059(11)
C15 0.0447(15) 0.0388(14) 0.0170(10) -0.0045(10) 0.0026(10) 0.0033(12)
C16 0.0499(16) 0.0450(16) 0.0181(11) 0.0111(10) 0.0072(11) 0.0014(13)
C17 0.0202(9) 0.0219(10) 0.0153(9) 0.0028(7) 0.0019(7) 0.0016(8)
C18 0.0285(11) 0.0272(11) 0.0179(10) 0.0020(8) 0.0039(8) 0.0088(9)
C19 0.0356(13) 0.0395(14) 0.0165(10) 0.0026(9) 0.0064(9) 0.0100(11)
C20 0.0365(13) 0.0371(13) 0.0180(10) 0.0062(9) -0.0034(9) 0.0027(11)
C21 0.0300(12) 0.0298(12) 0.0250(11) 0.0089(9) -0.0041(9) 0.0054(10)
C22 0.0234(10) 0.0252(11) 0.0232(10) 0.0048(8) 0.0018(8) 0.0065(8)
C23 0.0275(11) 0.0306(12) 0.0219(10) 0.0084(9) 0.0010(9) -0.0041(9)
C24 0.0335(13) 0.0389(14) 0.0247(11) 0.0143(10) 0.0018(10) -0.0072(11)
C25 0.0349(14) 0.0566(18) 0.0226(12) 0.0134(12) 0.0102(10) 0.0044(13)
C26 0.0431(15) 0.0328(13) 0.0295(13) 0.0151(11) -0.0023(11) 0.0002(11)
C27 0.0312(14) 0.0462(17) 0.0553(19) 0.0233(15) 0.0048(13) 0.0113(12)
C28 0.0317(14) 0.080(3) 0.0368(16) 0.0064(16) -0.0004(12) 0.0205(16)
C29 0.0300(15) 0.056(2) 0.076(3) 0.0062(19) -0.0085(16) -0.0038(14)
C30 0.0291(13) 0.0356(14) 0.0425(15) 0.0093(12) 0.0034(11) -0.0016(11)
C31 0.0377(14) 0.0260(12) 0.0476(17) 0.0027(11) 0.0101(12) -0.0015(11)
C32 0.059(6) 0.065(6) 0.066(6) -0.027(5) 0.009(4) -0.026(5)
C32A 0.046(4) 0.032(4) 0.073(6) -0.013(3) 0.010(4) -0.004(3)
C33 0.065(2) 0.072(3) 0.048(2) -0.0241(19) -0.0007(18) 0.025(2)
C34 0.0478(17) 0.0386(16) 0.0470(17) -0.0015(13) 0.0231(14) 0.0097(13)
C35 0.0225(11) 0.0328(13) 0.0479(16) -0.0043(12) 0.0034(11) 0.0053(10)
C36 0.036(3) 0.039(3) 0.041(3) 0.008(2) 0.017(2) 0.015(2)
C37 0.035(3) 0.033(3) 0.036(3) 0.006(2) 0.006(2) 0.005(2)
C38 0.057(6) 0.029(3) 0.037(5) -0.002(3) 0.002(4) 0.013(3)

loop_
_atom_type_symbol
_atom_type_description
_atom_type_scat_dispersion_real
_atom_type_scat_dispersion_imag
_atom_type_scat_source
C C 0.0033 0.0016 'International Tables Vol C Tables 4.2.6.8 and 6.1.1.4'
H H 0.0000 0.0000 'International Tables Vol C Tables 4.2.6.8 and 6.1.1.4'
N N 0.0061 0.0033 'International Tables Vol C Tables 4.2.6.8 and 6.1.1.4'
Sn Sn -0.6537 1.4246 'International Tables Vol C Tables 4.2.6.8 and 6.1.1.4'
Li Li -0.0003 0.0001 'International Tables Vol C Tables 4.2.6.8 and 6.1.1.4'
O O 0.0106 0.0060 'International Tables Vol C Tables 4.2.6.8 and 6.1.1.4'

loop_
_geom_angle_atom_site_label_1
_geom_angle_atom_site_label_2
_geom_angle_atom_site_label_3
_geom_angle
N1 Sn1 N2 71.50(7)
N1 Sn1 C35 96.15(10)
N2 Sn1 C35 95.34(9)
N1 Sn1 Li1 44.38(9)
N2 Sn1 Li1 44.82(10)
C35 Sn1 Li1 125.76(11)
O1 Li1 O2 97.0(2)
O1 Li1 N1 121.7(2)
O2 Li1 N1 121.4(2)
O1 Li1 N2 126.4(2)
O2 Li1 N2 118.6(2)
N1 Li1 N2 73.69(15)
O1 Li1 C2 160.6(2)
O2 Li1 C2 96.05(19)
N1 Li1 C2 61.58(13)
N2 Li1 C2 34.28(9)
O1 Li1 C1 155.4(2)
O2 Li1 C1 97.92(19)
N1 Li1 C1 33.96(9)
N2 Li1 C1 61.03(13)
C2 Li1 C1 33.72(9)
O1 Li1 Sn1 104.42(18)
O2 Li1 Sn1 158.5(2)
N1 Li1 Sn1 46.04(10)
N2 Li1 Sn1 46.18(10)
C2 Li1 Sn1 63.03(11)
C1 Li1 Sn1 62.28(11)
C30 O1 C27 108.2(2)
C30 O1 Li1 126.6(2)
C27 O1 Li1 121.7(2)
C34 O2 C31 107.5(2)
C34 O2 Li1 122.6(2)
C31 O2 Li1 127.8(2)
C1 N1 C7 122.42(18)
C1 N1 Li1 87.66(17)
C7 N1 Li1 122.43(18)
C1 N1 Sn1 105.94(13)
C7 N1 Sn1 120.37(14)
Li1 N1 Sn1 89.58(14)
C2 N2 C17 121.12(18)
C2 N2 Li1 85.81(17)
C17 N2 Li1 125.04(18)
C2 N2 Sn1 106.85(13)
C17 N2 Sn1 120.54(14)
Li1 N2 Sn1 89.00(13)
C6 C1 N1 127.9(2)
C6 C1 C2 118.5(2)
N1 C1 C2 113.54(19)
C6 C1 Li1 138.9(2)
N1 C1 Li1 58.39(15)
C2 C1 Li1 72.21(16)
C3 C2 N2 128.3(2)
C3 C2 C1 117.9(2)
N2 C2 C1 113.75(19)
C3 C2 Li1 134.16(19)
N2 C2 Li1 59.92(15)
C1 C2 Li1 74.07(16)
C2 C3 C4 121.9(2)
C5 C4 C3 120.1(2)
C4 C5 C6 119.8(2)
C1 C6 C5 121.6(2)
N1 C7 C12 112.50(18)
N1 C7 C13 113.96(18)
C12 C7 C13 110.54(19)
N1 C7 C8 106.80(17)
C12 C7 C8 106.00(19)
C13 C7 C8 106.46(19)
C9 C8 C7 112.3(2)
C10 C9 C15 109.2(2)
C10 C9 C8 110.0(2)
C15 C9 C8 108.8(2)
C9 C10 C11 109.4(2)
C16 C11 C10 109.8(2)
C16 C11 C12 109.2(2)
C10 C11 C12 109.5(2)
C11 C12 C7 111.1(2)
C14 C13 C7 110.7(2)
C16 C14 C15 109.9(2)
C16 C14 C13 109.2(2)
C15 C14 C13 109.1(2)
C9 C15 C14 109.2(2)
C11 C16 C14 109.8(2)
N2 C17 C18 111.00(18)
N2 C17 C23 107.75(18)
C18 C17 C23 106.26(19)
N2 C17 C22 114.36(18)
C18 C17 C22 110.89(18)
C23 C17 C22 106.09(19)
C19 C18 C17 111.0(2)
C25 C19 C20 109.6(2)
C25 C19 C18 109.2(2)
C20 C19 C18 109.7(2)
C21 C20 C19 110.0(2)
C20 C21 C26 109.7(2)
C20 C21 C22 109.8(2)
C26 C21 C22 109.4(2)
C21 C22 C17 110.56(19)
C24 C23 C17 111.7(2)
C26 C24 C25 109.4(2)
C26 C24 C23 109.9(2)
C25 C24 C23 109.3(2)
C19 C25 C24 108.8(2)
C24 C26 C21 108.9(2)
O1 C27 C28 105.0(3)
C27 C28 C29 101.8(3)
C28 C29 C30 103.8(3)
O1 C30 C29 106.7(3)
O2 C31 C32A 108.9(4)
O2 C31 C32 100.6(4)
C32A C31 C32 32.9(5)
C33 C32 C31 106.7(6)
C31 C32A C33 99.9(5)
C32 C33 C34 107.8(4)
C32 C33 C32A 31.8(5)
C34 C33 C32A 96.4(4)
O2 C34 C33 105.7(3)
C36C C35 C36B 61.1(6)
C36C C35 C36 31.4(5)
C36B C35 C36 35.4(4)
C36C C35 Sn1 126.6(5)
C36B C35 Sn1 112.6(4)
C36 C35 Sn1 111.5(3)
C37 C36 C35 110.9(4)
C38 C37 C36 113.4(6)
C37B C36B C35 114.5(6)
C36B C37B C38B 115.8(10)
C35 C36C C37C 111.9(9)
C36C C37C C38C 114.7(14)

loop_
_geom_bond_atom_site_label_1
_geom_bond_atom_site_label_2
_geom_bond_distance
Sn1 N1 2.2067(19)
Sn1 N2 2.2122(18)
Sn1 C35 2.230(3)
Sn1 Li1 3.066(4)
Li1 O1 1.972(5)
Li1 O2 1.985(5)
Li1 N1 2.144(5)
Li1 N2 2.161(5)
Li1 C2 2.491(5)
Li1 C1 2.516(5)
O1 C30 1.440(3)
O1 C27 1.442(3)
O2 C34 1.434(3)
O2 C31 1.445(3)
N1 C1 1.406(3)
N1 C7 1.473(3)
N2 C2 1.407(3)
N2 C17 1.478(3)
C1 C6 1.398(3)
C1 C2 1.452(3)
C2 C3 1.395(3)
C3 C4 1.396(3)
C4 C5 1.377(4)
C5 C6 1.399(3)
C7 C12 1.541(3)
C7 C13 1.543(3)
C7 C8 1.546(3)
C8 C9 1.532(3)
C9 C10 1.518(4)
C9 C15 1.531(4)
C10 C11 1.529(4)
C11 C16 1.528(4)
C11 C12 1.536(3)
C13 C14 1.541(3)
C14 C16 1.535(4)
C14 C15 1.538(4)
C17 C18 1.541(3)
C17 C23 1.545(3)
C17 C22 1.546(3)
C18 C19 1.537(3)
C19 C25 1.527(4)
C19 C20 1.528(4)
C20 C21 1.525(4)
C21 C26 1.526(4)
C21 C22 1.541(3)
C23 C24 1.540(3)
C24 C26 1.526(4)
C24 C25 1.538(4)
C27 C28 1.503(5)
C28 C29 1.505(6)
C29 C30 1.519(4)
C31 C32A 1.472(8)
C31 C32 1.587(10)
C32 C33 1.400(11)
C32A C33 1.657(11)
C33 C34 1.495(6)
C35 C36C 1.523(5)
C35 C36B 1.529(5)
C35 C36 1.534(4)
C36 C37 1.534(5)
C37 C38 1.532(7)
C36B C37B 1.528(5)
C37B C38B 1.532(8)
C36C C37C 1.528(5)
C37C C38C 1.532(8)
